data_1518388
loop_
_publ_author_name
'Luo, Shi-Hong'
'Hugelshofer, Cedric L.'
'Hua, Juan'
'Jing, Shu-Xi'
'Li, Chun-Huan'
'Liu, Yan'
'Li, Xiao-Nian'
'Zhao, Xu'
'Magauer, Thomas'
'Li, Sheng-Hong'

_publ_section_title
;
 Unraveling the metabolic pathway in Leucosceptrum canum by isolation of
 new defensive leucosceptroid degradation products and biomimetic model
 synthesis.
;
_journal_issue 24
_journal_name_full 'Organic letters'
_journal_page_first 6416
_journal_page_last 6419
_journal_paper_doi 10.1021/ol503230s
_journal_volume 16
_journal_year 2014
_chemical_absolute_configuration unk
_chemical_formula_moiety 'C21 H30 O4'
_chemical_formula_sum 'C21 H30 O4'
_chemical_formula_weight 346.45
_chemical_name_systematic
; 
 ? 
;
_space_group_IT_number 19
_symmetry_cell_setting orthorhombic
_symmetry_space_group_name_Hall 'P 2ac 2ab'
_symmetry_space_group_name_H-M 'P 21 21 21'
_atom_sites_solution_hydrogens geom
_atom_sites_solution_primary direct
_atom_sites_solution_secondary difmap
_audit_creation_method SHELXL-97
_cell_angle_alpha 90.00
_cell_angle_beta 90.00
_cell_angle_gamma 90.00
_cell_formula_units_Z 8
_cell_length_a 10.142(2)
_cell_length_b 10.495(2)
_cell_length_c 36.579(8)
_cell_measurement_reflns_used 2201
_cell_measurement_temperature 100(2)
_cell_measurement_theta_max 21.38
_cell_measurement_theta_min 2.23
_cell_volume 3893.5(14)
_computing_cell_refinement 'Bruker SAINT'
_computing_data_collection 'Bruker APEX2'
_computing_data_reduction 'Bruker SAINT'
_computing_molecular_graphics 'Bruker SHELXTL'
_computing_publication_material 'Bruker SHELXTL'
_computing_structure_refinement 'SHELXL-97 (Sheldrick, 2008)'
_computing_structure_solution 'SHELXS-97 (Sheldrick, 2008)'
_diffrn_ambient_temperature 100(2)
_diffrn_measured_fraction_theta_full 0.997
_diffrn_measured_fraction_theta_max 0.997
_diffrn_measurement_device_type 'Bruker APEX-II CCD'
_diffrn_measurement_method '\f and \w scans'
_diffrn_radiation_monochromator graphite
_diffrn_radiation_source 'fine-focus sealed tube'
_diffrn_radiation_type MoK\a
_diffrn_radiation_wavelength 0.71073
_diffrn_reflns_av_R_equivalents 0.1738
_diffrn_reflns_av_sigmaI/netI 0.1667
_diffrn_reflns_limit_h_max 13
_diffrn_reflns_limit_h_min -13
_diffrn_reflns_limit_k_max 13
_diffrn_reflns_limit_k_min -13
_diffrn_reflns_limit_l_max 48
_diffrn_reflns_limit_l_min -44
_diffrn_reflns_number 38753
_diffrn_reflns_theta_full 28.31
_diffrn_reflns_theta_max 28.31
_diffrn_reflns_theta_min 1.11
_exptl_absorpt_coefficient_mu 0.080
_exptl_absorpt_correction_T_max 0.9968
_exptl_absorpt_correction_T_min 0.9740
_exptl_absorpt_correction_type multi-scan
_exptl_absorpt_process_details sadabs
_exptl_crystal_colour colourless
_exptl_crystal_density_diffrn 1.182
_exptl_crystal_density_method 'not measured'
_exptl_crystal_description block
_exptl_crystal_F_000 1504
_exptl_crystal_size_max 0.33
_exptl_crystal_size_mid 0.23
_exptl_crystal_size_min 0.04
_refine_diff_density_max 0.259
_refine_diff_density_min -0.316
_refine_diff_density_rms 0.065
_refine_ls_abs_structure_details 'Flack H D (1983), Acta Cryst. A39, 876-881'
_refine_ls_abs_structure_Flack 0.0(13)
_refine_ls_extinction_method none
_refine_ls_goodness_of_fit_ref 0.981
_refine_ls_hydrogen_treatment constr
_refine_ls_matrix_type full
_refine_ls_number_parameters 461
_refine_ls_number_reflns 9656
_refine_ls_number_restraints 0
_refine_ls_restrained_S_all 0.981
_refine_ls_R_factor_all 0.1577
_refine_ls_R_factor_gt 0.0657
_refine_ls_shift/su_max 0.001
_refine_ls_shift/su_mean 0.000
_refine_ls_structure_factor_coef Fsqd
_refine_ls_weighting_details 'calc w=1/[\s^2^(Fo^2^)+(0.0512P)^2^+0.1467P] where P=(Fo^2^+2Fc^2^)/3'
_refine_ls_weighting_scheme calc
_refine_ls_wR_factor_gt 0.1122
_refine_ls_wR_factor_ref 0.1487
_reflns_number_gt 5125
_reflns_number_total 9656
_reflns_threshold_expression >2sigma(I)
_cod_data_source_file ol503230s_si_001.cif
_cod_data_source_block mo_gle109b_0m
_cod_depositor_comments
;
The following automatic conversions were performed:

'_symmetry_cell_setting' value 'Orthorhombic' changed to
'orthorhombic' according to
/home/saulius/struct/COD-crude-data--automatic-downloads/rss-feeds/ACS/lib/dictionaries/cif_core.dic
dictionary named 'cif_core.dic' version 2.4.2 from 2011-04-26.

Automatic conversion script
Id: cif_fix_values 2935 2014-11-11 08:27:57Z andrius 

 Adding full bibliography for 1518388.cif.
;
_cod_original_cell_volume 3893.6(15)
_cod_database_code 1518388

loop_
_symmetry_equiv_pos_as_xyz
'x, y, z'
'x+1/2, -y+1/2, -z'
'-x, y+1/2, -z+1/2'
'-x+1/2, -y, z+1/2'

loop_
_atom_site_label
_atom_site_type_symbol
_atom_site_fract_x
_atom_site_fract_y
_atom_site_fract_z
_atom_site_U_iso_or_equiv
_atom_site_adp_type
_atom_site_occupancy
_atom_site_symmetry_multiplicity
_atom_site_calc_flag
_atom_site_refinement_flags
O18 O 0.7160(3) -0.2574(3) 1.09279(7) 0.0406(8) Uani 1 1 d .
H18 H 0.7466 -0.2897 1.1120 0.061 Uiso 1 1 calc R
O17 O 0.5786(3) -0.1682(3) 1.13183(7) 0.0371(7) Uani 1 1 d .
O4 O 0.3705(2) 0.0680(2) 1.04393(6) 0.0201(5) Uani 1 1 d .
O12 O 0.7679(2) 0.0892(2) 0.99958(6) 0.0270(6) Uani 1 1 d .
O17' O -0.1735(3) 0.6604(3) 0.15315(7) 0.0418(8) Uani 1 1 d .
O18' O -0.2952(3) 0.7663(3) 0.19285(7) 0.0364(7) Uani 1 1 d .
H18' H -0.3392 0.7831 0.1740 0.055 Uiso 1 1 calc R
O4' O -0.0112(2) 0.4554(2) 0.26339(6) 0.0193(5) Uani 1 1 d .
O12' O 0.2873(2) 0.6974(2) 0.21295(6) 0.0278(6) Uani 1 1 d .
C8 C 0.5743(4) 0.0078(4) 0.88646(9) 0.0278(9) Uani 1 1 d .
H8A H 0.5245 0.0618 0.8691 0.033 Uiso 1 1 calc R
H8B H 0.5507 -0.0825 0.8821 0.033 Uiso 1 1 calc R
C7 C 0.5450(3) 0.0456(3) 0.92549(9) 0.0201(8) Uani 1 1 d .
H7 H 0.5462 0.1408 0.9265 0.024 Uiso 1 1 calc R
C6 C 0.4173(3) 0.0022(3) 0.94333(8) 0.0192(8) Uani 1 1 d .
H6 H 0.4111 -0.0923 0.9405 0.023 Uiso 1 1 calc R
C5 C 0.4257(3) 0.0311(3) 0.98339(9) 0.0181(8) Uani 1 1 d .
C13 C 0.5374(3) 0.0533(3) 1.00150(9) 0.0169(7) Uani 1 1 d .
C14 C 0.5096(3) 0.0951(3) 1.03991(9) 0.0192(8) Uani 1 1 d .
C15 C 0.5813(3) 0.0207(3) 1.06957(9) 0.0203(8) Uani 1 1 d .
H15A H 0.5548 0.0542 1.0938 0.024 Uiso 1 1 calc R
H15B H 0.6774 0.0343 1.0669 0.024 Uiso 1 1 calc R
C16 C 0.5526(4) -0.1226(3) 1.06827(10) 0.0298(9) Uani 1 1 d .
H16A H 0.4562 -0.1374 1.0684 0.036 Uiso 1 1 calc R
H16B H 0.5893 -0.1598 1.0456 0.036 Uiso 1 1 calc R
C17 C 0.6144(4) -0.1844(4) 1.10093(10) 0.0265(9) Uani 1 1 d .
C4 C 0.3115(3) 0.0518(3) 1.00847(8) 0.0170(7) Uani 1 1 d .
H4 H 0.2670 0.1333 1.0015 0.020 Uiso 1 1 calc R
C3 C 0.2092(3) -0.0520(3) 1.01001(9) 0.0195(7) Uani 1 1 d .
H3 H 0.2265 -0.1296 0.9975 0.023 Uiso 1 1 calc R
C2 C 0.0963(3) -0.0408(3) 1.02793(9) 0.0205(8) Uani 1 1 d .
C21 C 0.0553(3) 0.0781(3) 1.04839(10) 0.0265(9) Uani 1 1 d .
H21A H 0.1221 0.1445 1.0449 0.040 Uiso 1 1 calc R
H21B H 0.0470 0.0586 1.0745 0.040 Uiso 1 1 calc R
H21C H -0.0296 0.1082 1.0390 0.040 Uiso 1 1 calc R
C1 C -0.0021(4) -0.1477(3) 1.02982(10) 0.0290(9) Uani 1 1 d .
H1A H 0.0313 -0.2211 1.0161 0.044 Uiso 1 1 calc R
H1B H -0.0859 -0.1196 1.0192 0.044 Uiso 1 1 calc R
H1C H -0.0159 -0.1721 1.0554 0.044 Uiso 1 1 calc R
C12 C 0.6681(3) 0.0508(3) 0.98413(9) 0.0212(8) Uani 1 1 d .
C11 C 0.6676(3) -0.0014(4) 0.94577(9) 0.0204(8) Uani 1 1 d .
H11 H 0.6631 -0.0964 0.9473 0.025 Uiso 1 1 calc R
C9 C 0.7226(4) 0.0281(4) 0.88199(10) 0.0337(10) Uani 1 1 d .
H9A H 0.7400 0.1084 0.8687 0.040 Uiso 1 1 calc R
H9B H 0.7620 -0.0433 0.8681 0.040 Uiso 1 1 calc R
C10 C 0.7821(3) 0.0342(3) 0.92081(9) 0.0237(8) Uani 1 1 d .
H10 H 0.8071 0.1246 0.9260 0.028 Uiso 1 1 calc R
C23 C 0.9039(4) -0.0480(4) 0.92545(11) 0.0348(10) Uani 1 1 d .
H23A H 0.9373 -0.0392 0.9505 0.052 Uiso 1 1 calc R
H23B H 0.9718 -0.0205 0.9081 0.052 Uiso 1 1 calc R
H23C H 0.8812 -0.1373 0.9208 0.052 Uiso 1 1 calc R
C22 C 0.2972(3) 0.0611(4) 0.92501(9) 0.0258(8) Uani 1 1 d .
H22A H 0.2169 0.0303 0.9371 0.039 Uiso 1 1 calc R
H22B H 0.2955 0.0367 0.8991 0.039 Uiso 1 1 calc R
H22C H 0.3017 0.1541 0.9270 0.039 Uiso 1 1 calc R
C24 C 0.5344(4) 0.2364(3) 1.04453(9) 0.0237(8) Uani 1 1 d .
H24A H 0.4762 0.2842 1.0281 0.036 Uiso 1 1 calc R
H24B H 0.6265 0.2555 1.0386 0.036 Uiso 1 1 calc R
H24C H 0.5164 0.2611 1.0699 0.036 Uiso 1 1 calc R
C17' C -0.1937(4) 0.6930(3) 0.18401(10) 0.0221(8) Uani 1 1 d .
C16' C -0.1094(3) 0.6576(3) 0.21587(9) 0.0200(8) Uani 1 1 d .
H16C H -0.1652 0.6201 0.2353 0.024 Uiso 1 1 calc R
H16D H -0.0672 0.7351 0.2259 0.024 Uiso 1 1 calc R
C15' C -0.0039(3) 0.5627(3) 0.20499(8) 0.0168(7) Uani 1 1 d .
H15C H 0.0557 0.6036 0.1870 0.020 Uiso 1 1 calc R
H15D H -0.0465 0.4894 0.1927 0.020 Uiso 1 1 calc R
C14' C 0.0783(3) 0.5133(3) 0.23691(8) 0.0165(7) Uani 1 1 d .
C13' C 0.1474(3) 0.6142(3) 0.25899(9) 0.0179(8) Uani 1 1 d .
C12' C 0.2494(3) 0.7027(3) 0.24446(10) 0.0194(8) Uani 1 1 d .
C11' C 0.2966(3) 0.7971(3) 0.27246(9) 0.0193(8) Uani 1 1 d .
H11' H 0.2316 0.8687 0.2732 0.023 Uiso 1 1 calc R
C10' C 0.4346(3) 0.8552(3) 0.26695(9) 0.0235(8) Uani 1 1 d .
H10' H 0.4959 0.7854 0.2594 0.028 Uiso 1 1 calc R
C9' C 0.4729(4) 0.8978(5) 0.30603(11) 0.0423(11) Uani 1 1 d .
H9'1 H 0.5618 0.8655 0.3123 0.051 Uiso 1 1 calc R
H9'2 H 0.4744 0.9920 0.3075 0.051 Uiso 1 1 calc R
C4' C 0.0118(3) 0.5052(3) 0.29986(9) 0.0191(7) Uani 1 1 d .
H4' H 0.0497 0.4366 0.3156 0.023 Uiso 1 1 calc R
C3' C -0.1148(3) 0.5514(3) 0.31620(9) 0.0205(8) Uani 1 1 d .
H3' H -0.1492 0.6290 0.3068 0.025 Uiso 1 1 calc R
C2' C -0.1841(3) 0.4953(3) 0.34240(9) 0.0243(8) Uani 1 1 d .
C21' C -0.1530(4) 0.3716(4) 0.36047(10) 0.0340(10) Uani 1 1 d .
H21D H -0.2173 0.3071 0.3528 0.051 Uiso 1 1 calc R
H21E H -0.1571 0.3821 0.3871 0.051 Uiso 1 1 calc R
H21F H -0.0642 0.3442 0.3534 0.051 Uiso 1 1 calc R
C1' C -0.3098(4) 0.5564(4) 0.35618(10) 0.0337(10) Uani 1 1 d .
H1'1 H -0.3272 0.6344 0.3423 0.051 Uiso 1 1 calc R
H1'2 H -0.3000 0.5774 0.3821 0.051 Uiso 1 1 calc R
H1'3 H -0.3834 0.4970 0.3531 0.051 Uiso 1 1 calc R
C5' C 0.1138(3) 0.6083(3) 0.29414(9) 0.0170(8) Uani 1 1 d .
C6' C 0.1708(3) 0.6883(3) 0.32405(9) 0.0209(8) Uani 1 1 d .
H6' H 0.1111 0.7629 0.3280 0.025 Uiso 1 1 calc R
C22' C 0.1824(4) 0.6159(4) 0.36036(9) 0.0290(9) Uani 1 1 d .
H22D H 0.0949 0.5867 0.3680 0.043 Uiso 1 1 calc R
H22E H 0.2192 0.6725 0.3791 0.043 Uiso 1 1 calc R
H22F H 0.2406 0.5422 0.3571 0.043 Uiso 1 1 calc R
C7' C 0.3030(3) 0.7383(3) 0.31067(9) 0.0198(8) Uani 1 1 d .
H7' H 0.3651 0.6644 0.3095 0.024 Uiso 1 1 calc R
C23' C 0.4422(4) 0.9594(4) 0.23882(11) 0.0372(10) Uani 1 1 d .
H23D H 0.4113 0.9269 0.2152 0.056 Uiso 1 1 calc R
H23E H 0.5336 0.9884 0.2365 0.056 Uiso 1 1 calc R
H23F H 0.3864 1.0309 0.2464 0.056 Uiso 1 1 calc R
C8' C 0.3710(3) 0.8443(4) 0.33275(10) 0.0286(9) Uani 1 1 d .
H8'1 H 0.3071 0.9107 0.3402 0.034 Uiso 1 1 calc R
H8'2 H 0.4142 0.8094 0.3549 0.034 Uiso 1 1 calc R
C24' C 0.1747(3) 0.4132(3) 0.22273(9) 0.0233(8) Uani 1 1 d .
H24D H 0.2283 0.3813 0.2430 0.035 Uiso 1 1 calc R
H24E H 0.2322 0.4516 0.2042 0.035 Uiso 1 1 calc R
H24F H 0.1254 0.3425 0.2118 0.035 Uiso 1 1 calc R

loop_
_atom_site_aniso_label
_atom_site_aniso_U_11
_atom_site_aniso_U_22
_atom_site_aniso_U_33
_atom_site_aniso_U_23
_atom_site_aniso_U_13
_atom_site_aniso_U_12
O18 0.0440(18) 0.0518(19) 0.0259(15) 0.0044(14) -0.0030(13) 0.0241(16)
O17 0.0414(18) 0.0458(18) 0.0241(16) 0.0023(13) -0.0013(13) 0.0195(15)
O4 0.0178(12) 0.0245(14) 0.0179(13) 0.0009(11) -0.0005(10) -0.0017(10)
O12 0.0209(14) 0.0366(16) 0.0234(14) -0.0036(12) -0.0013(12) -0.0032(12)
O17' 0.0478(19) 0.056(2) 0.0215(15) -0.0046(13) -0.0070(13) 0.0328(16)
O18' 0.0397(17) 0.0459(18) 0.0238(14) -0.0035(13) -0.0050(13) 0.0248(15)
O4' 0.0231(13) 0.0173(12) 0.0175(12) 0.0018(10) 0.0019(10) -0.0014(11)
O12' 0.0346(16) 0.0291(15) 0.0196(14) 0.0027(11) 0.0059(12) -0.0071(13)
C8 0.030(2) 0.032(2) 0.0219(19) -0.0006(17) -0.0019(17) -0.0036(19)
C7 0.0234(19) 0.0189(18) 0.0181(18) -0.0015(15) -0.0023(15) -0.0021(16)
C6 0.0223(19) 0.0166(17) 0.0188(18) 0.0015(15) -0.0009(15) 0.0005(16)
C5 0.0205(19) 0.0149(18) 0.0189(18) 0.0035(14) -0.0010(15) 0.0007(15)
C13 0.0178(18) 0.0173(17) 0.0155(17) 0.0059(15) -0.0028(14) -0.0004(15)
C14 0.0185(18) 0.0228(19) 0.0164(18) 0.0015(15) 0.0019(15) -0.0006(15)
C15 0.0220(19) 0.023(2) 0.0161(18) 0.0016(15) -0.0028(15) -0.0010(16)
C16 0.045(3) 0.021(2) 0.024(2) -0.0001(16) -0.0121(19) 0.0021(18)
C17 0.033(2) 0.020(2) 0.027(2) -0.0002(17) -0.0087(19) 0.0016(18)
C4 0.0207(19) 0.0157(17) 0.0147(17) 0.0007(14) 0.0026(14) -0.0009(16)
C3 0.0205(19) 0.0162(17) 0.0217(18) 0.0015(15) -0.0017(15) 0.0000(16)
C2 0.0235(19) 0.0171(18) 0.0209(19) 0.0035(15) -0.0017(15) -0.0038(16)
C21 0.022(2) 0.027(2) 0.031(2) -0.0010(17) 0.0030(17) 0.0002(17)
C1 0.028(2) 0.026(2) 0.033(2) 0.0031(18) 0.0036(18) -0.0035(18)
C12 0.024(2) 0.0186(18) 0.0210(19) 0.0054(16) -0.0019(16) 0.0026(17)
C11 0.0195(18) 0.0181(18) 0.0238(19) 0.0011(16) -0.0019(15) 0.0018(16)
C9 0.031(2) 0.047(3) 0.023(2) -0.0055(19) 0.0035(18) -0.011(2)
C10 0.0226(19) 0.024(2) 0.024(2) -0.0026(16) 0.0016(16) -0.0034(17)
C23 0.028(2) 0.035(2) 0.041(2) -0.002(2) 0.0077(19) 0.0049(19)
C22 0.029(2) 0.029(2) 0.0200(19) -0.0007(17) -0.0023(17) 0.0053(18)
C24 0.029(2) 0.0226(19) 0.0198(19) -0.0022(16) -0.0010(17) -0.0018(16)
C17' 0.025(2) 0.0153(18) 0.026(2) 0.0010(15) 0.0002(17) -0.0016(17)
C16' 0.024(2) 0.0180(18) 0.0184(19) -0.0003(15) 0.0005(16) 0.0036(15)
C15' 0.0202(18) 0.0145(17) 0.0156(18) -0.0010(14) 0.0016(14) -0.0032(15)
C14' 0.0197(18) 0.0133(17) 0.0164(17) 0.0019(14) 0.0017(15) 0.0006(15)
C13' 0.0155(17) 0.0147(17) 0.023(2) -0.0019(15) -0.0032(16) -0.0010(14)
C12' 0.018(2) 0.0181(18) 0.022(2) 0.0060(15) -0.0021(15) 0.0018(14)
C11' 0.0174(19) 0.0200(18) 0.0206(19) -0.0020(15) 0.0005(15) 0.0010(15)
C10' 0.020(2) 0.0251(19) 0.026(2) 0.0006(16) 0.0030(17) -0.0046(16)
C9' 0.035(3) 0.054(3) 0.038(3) -0.004(2) 0.004(2) -0.021(2)
C4' 0.0215(19) 0.0170(17) 0.0188(18) 0.0033(15) -0.0020(15) 0.0005(16)
C3' 0.0224(19) 0.0183(18) 0.0208(19) -0.0023(16) 0.0019(15) 0.0012(16)
C2' 0.027(2) 0.025(2) 0.0201(19) -0.0061(16) 0.0011(16) -0.0059(17)
C21' 0.044(3) 0.028(2) 0.030(2) 0.0063(18) 0.011(2) -0.0067(19)
C1' 0.030(2) 0.040(2) 0.031(2) -0.0052(19) 0.0103(18) -0.009(2)
C5' 0.0168(18) 0.0150(17) 0.0191(19) 0.0010(14) -0.0010(15) 0.0042(15)
C6' 0.021(2) 0.0226(19) 0.0191(19) -0.0018(16) 0.0000(16) 0.0009(16)
C22' 0.033(2) 0.034(2) 0.019(2) -0.0018(17) -0.0017(17) -0.0023(19)
C7' 0.019(2) 0.0210(19) 0.0199(18) -0.0056(15) -0.0063(16) -0.0004(16)
C23' 0.032(2) 0.030(2) 0.050(3) 0.013(2) -0.001(2) -0.0086(19)
C8' 0.023(2) 0.035(2) 0.028(2) -0.0054(18) -0.0060(17) -0.0076(18)
C24' 0.026(2) 0.0183(19) 0.026(2) 0.0014(15) 0.0019(16) 0.0034(16)

loop_
_atom_type_symbol
_atom_type_description
_atom_type_scat_dispersion_real
_atom_type_scat_dispersion_imag
_atom_type_scat_source
C C 0.0033 0.0016 'International Tables Vol C Tables 4.2.6.8 and 6.1.1.4'
H H 0.0000 0.0000 'International Tables Vol C Tables 4.2.6.8 and 6.1.1.4'
O O 0.0106 0.0060 'International Tables Vol C Tables 4.2.6.8 and 6.1.1.4'

loop_
_geom_angle_atom_site_label_1
_geom_angle_atom_site_label_2
_geom_angle_atom_site_label_3
_geom_angle
C17 O18 H18 109.5
C4 O4 C14 109.7(2)
C17' O18' H18' 109.5
C4' O4' C14' 111.1(2)
C7 C8 C9 105.0(3)
C7 C8 H8A 110.8
C9 C8 H8A 110.8
C7 C8 H8B 110.8
C9 C8 H8B 110.8
H8A C8 H8B 108.8
C8 C7 C6 119.7(3)
C8 C7 C11 102.3(3)
C6 C7 C11 112.8(3)
C8 C7 H7 107.1
C6 C7 H7 107.1
C11 C7 H7 107.1
C5 C6 C7 108.1(3)
C5 C6 C22 113.2(3)
C7 C6 C22 111.8(3)
C5 C6 H6 107.8
C7 C6 H6 107.8
C22 C6 H6 107.8
C13 C5 C4 109.2(3)
C13 C5 C6 124.7(3)
C4 C5 C6 125.9(3)
C5 C13 C12 123.3(3)
C5 C13 C14 111.0(3)
C12 C13 C14 125.4(3)
O4 C14 C13 102.8(3)
O4 C14 C24 110.0(3)
C13 C14 C24 111.1(3)
O4 C14 C15 107.0(3)
C13 C14 C15 115.4(3)
C24 C14 C15 110.1(3)
C14 C15 C16 113.0(3)
C14 C15 H15A 109.0
C16 C15 H15A 109.0
C14 C15 H15B 109.0
C16 C15 H15B 109.0
H15A C15 H15B 107.8
C17 C16 C15 108.7(3)
C17 C16 H16A 109.9
C15 C16 H16A 109.9
C17 C16 H16B 109.9
C15 C16 H16B 109.9
H16A C16 H16B 108.3
O17 C17 O18 122.1(3)
O17 C17 C16 124.3(4)
O18 C17 C16 113.5(3)
O4 C4 C5 104.4(2)
O4 C4 C3 109.8(3)
C5 C4 C3 116.9(3)
O4 C4 H4 108.5
C5 C4 H4 108.5
C3 C4 H4 108.5
C2 C3 C4 123.4(3)
C2 C3 H3 118.3
C4 C3 H3 118.3
C3 C2 C1 122.0(3)
C3 C2 C21 123.7(3)
C1 C2 C21 114.2(3)
C2 C21 H21A 109.5
C2 C21 H21B 109.5
H21A C21 H21B 109.5
C2 C21 H21C 109.5
H21A C21 H21C 109.5
H21B C21 H21C 109.5
C2 C1 H1A 109.5
C2 C1 H1B 109.5
H1A C1 H1B 109.5
C2 C1 H1C 109.5
H1A C1 H1C 109.5
H1B C1 H1C 109.5
O12 C12 C13 122.6(3)
O12 C12 C11 123.5(3)
C13 C12 C11 113.9(3)
C12 C11 C10 117.8(3)
C12 C11 C7 109.8(3)
C10 C11 C7 104.5(3)
C12 C11 H11 108.2
C10 C11 H11 108.2
C7 C11 H11 108.2
C8 C9 C10 107.0(3)
C8 C9 H9A 110.3
C10 C9 H9A 110.3
C8 C9 H9B 110.3
C10 C9 H9B 110.3
H9A C9 H9B 108.6
C23 C10 C11 114.5(3)
C23 C10 C9 113.4(3)
C11 C10 C9 104.1(3)
C23 C10 H10 108.2
C11 C10 H10 108.2
C9 C10 H10 108.2
C10 C23 H23A 109.5
C10 C23 H23B 109.5
H23A C23 H23B 109.5
C10 C23 H23C 109.5
H23A C23 H23C 109.5
H23B C23 H23C 109.5
C6 C22 H22A 109.5
C6 C22 H22B 109.5
H22A C22 H22B 109.5
C6 C22 H22C 109.5
H22A C22 H22C 109.5
H22B C22 H22C 109.5
C14 C24 H24A 109.5
C14 C24 H24B 109.5
H24A C24 H24B 109.5
C14 C24 H24C 109.5
H24A C24 H24C 109.5
H24B C24 H24C 109.5
O17' C17' O18' 122.0(3)
O17' C17' C16' 124.5(3)
O18' C17' C16' 113.5(3)
C17' C16' C15' 111.3(3)
C17' C16' H16C 109.4
C15' C16' H16C 109.4
C17' C16' H16D 109.4
C15' C16' H16D 109.4
H16C C16' H16D 108.0
C16' C15' C14' 114.1(3)
C16' C15' H15C 108.7
C14' C15' H15C 108.7
C16' C15' H15D 108.7
C14' C15' H15D 108.7
H15C C15' H15D 107.6
O4' C14' C13' 103.1(2)
O4' C14' C24' 109.7(3)
C13' C14' C24' 111.6(3)
O4' C14' C15' 108.0(2)
C13' C14' C15' 115.2(3)
C24' C14' C15' 108.9(3)
C5' C13' C12' 123.5(3)
C5' C13' C14' 111.5(3)
C12' C13' C14' 124.8(3)
O12' C12' C13' 122.0(3)
O12' C12' C11' 125.1(3)
C13' C12' C11' 112.9(3)
C12' C11' C7' 111.7(3)
C12' C11' C10' 117.5(3)
C7' C11' C10' 103.9(3)
C12' C11' H11' 107.8
C7' C11' H11' 107.8
C10' C11' H11' 107.8
C23' C10' C11' 115.1(3)
C23' C10' C9' 114.1(3)
C11' C10' C9' 102.8(3)
C23' C10' H10' 108.1
C11' C10' H10' 108.1
C9' C10' H10' 108.1
C8' C9' C10' 108.4(3)
C8' C9' H9'1 110.0
C10' C9' H9'1 110.0
C8' C9' H9'2 110.0
C10' C9' H9'2 110.0
H9'1 C9' H9'2 108.4
O4' C4' C3' 110.2(3)
O4' C4' C5' 103.9(2)
C3' C4' C5' 114.3(3)
O4' C4' H4' 109.4
C3' C4' H4' 109.4
C5' C4' H4' 109.4
C2' C3' C4' 126.8(3)
C2' C3' H3' 116.6
C4' C3' H3' 116.6
C3' C2' C21' 126.5(3)
C3' C2' C1' 119.9(3)
C21' C2' C1' 113.6(3)
C2' C21' H21D 109.5
C2' C21' H21E 109.5
H21D C21' H21E 109.5
C2' C21' H21F 109.5
H21D C21' H21F 109.5
H21E C21' H21F 109.5
C2' C1' H1'1 109.5
C2' C1' H1'2 109.5
H1'1 C1' H1'2 109.5
C2' C1' H1'3 109.5
H1'1 C1' H1'3 109.5
H1'2 C1' H1'3 109.5
C13' C5' C6' 125.5(3)
C13' C5' C4' 110.0(3)
C6' C5' C4' 124.4(3)
C5' C6' C7' 107.4(3)
C5' C6' C22' 112.6(3)
C7' C6' C22' 112.4(3)
C5' C6' H6' 108.1
C7' C6' H6' 108.1
C22' C6' H6' 108.1
C6' C22' H22D 109.5
C6' C22' H22E 109.5
H22D C22' H22E 109.5
C6' C22' H22F 109.5
H22D C22' H22F 109.5
H22E C22' H22F 109.5
C6' C7' C11' 113.3(3)
C6' C7' C8' 118.4(3)
C11' C7' C8' 101.9(3)
C6' C7' H7' 107.5
C11' C7' H7' 107.5
C8' C7' H7' 107.5
C10' C23' H23D 109.5
C10' C23' H23E 109.5
H23D C23' H23E 109.5
C10' C23' H23F 109.5
H23D C23' H23F 109.5
H23E C23' H23F 109.5
C9' C8' C7' 103.5(3)
C9' C8' H8'1 111.1
C7' C8' H8'1 111.1
C9' C8' H8'2 111.1
C7' C8' H8'2 111.1
H8'1 C8' H8'2 109.0
C14' C24' H24D 109.5
C14' C24' H24E 109.5
H24D C24' H24E 109.5
C14' C24' H24F 109.5
H24D C24' H24F 109.5
H24E C24' H24F 109.5

loop_
_geom_bond_atom_site_label_1
_geom_bond_atom_site_label_2
_geom_bond_distance
O18 C17 1.318(4)
O18 H18 0.8400
O17 C17 1.199(4)
O4 C4 1.439(4)
O4 C14 1.447(4)
O12 C12 1.227(4)
O17' C17' 1.197(4)
O18' C17' 1.325(4)
O18' H18' 0.8400
O4' C4' 1.452(4)
O4' C14' 1.459(4)
O12' C12' 1.216(4)
C8 C7 1.511(5)
C8 C9 1.528(5)
C8 H8A 0.9900
C8 H8B 0.9900
C7 C6 1.520(5)
C7 C11 1.529(4)
C7 H7 1.0000
C6 C5 1.499(4)
C6 C22 1.522(4)
C6 H6 1.0000
C5 C13 1.333(4)
C5 C4 1.494(4)
C13 C12 1.471(5)
C13 C14 1.498(5)
C14 C24 1.514(5)
C14 C15 1.522(4)
C15 C16 1.532(5)
C15 H15A 0.9900
C15 H15B 0.9900
C16 C17 1.497(5)
C16 H16A 0.9900
C16 H16B 0.9900
C4 C3 1.506(4)
C4 H4 1.0000
C3 C2 1.324(4)
C3 H3 0.9500
C2 C1 1.503(5)
C2 C21 1.514(5)
C21 H21A 0.9800
C21 H21B 0.9800
C21 H21C 0.9800
C1 H1A 0.9800
C1 H1B 0.9800
C1 H1C 0.9800
C12 C11 1.506(5)
C11 C10 1.524(5)
C11 H11 1.0000
C9 C10 1.544(5)
C9 H9A 0.9900
C9 H9B 0.9900
C10 C23 1.516(5)
C10 H10 1.0000
C23 H23A 0.9800
C23 H23B 0.9800
C23 H23C 0.9800
C22 H22A 0.9800
C22 H22B 0.9800
C22 H22C 0.9800
C24 H24A 0.9800
C24 H24B 0.9800
C24 H24C 0.9800
C17' C16' 1.493(5)
C16' C15' 1.515(4)
C16' H16C 0.9900
C16' H16D 0.9900
C15' C14' 1.526(4)
C15' H15C 0.9900
C15' H15D 0.9900
C14' C13' 1.505(4)
C14' C24' 1.525(4)
C13' C5' 1.332(4)
C13' C12' 1.488(5)
C12' C11' 1.504(5)
C11' C7' 1.530(4)
C11' C10' 1.539(5)
C11' H11' 1.0000
C10' C23' 1.504(5)
C10' C9' 1.547(5)
C10' H10' 1.0000
C9' C8' 1.529(5)
C9' H9'1 0.9900
C9' H9'2 0.9900
C4' C3' 1.497(5)
C4' C5' 1.511(5)
C4' H4' 1.0000
C3' C2' 1.326(5)
C3' H3' 0.9500
C2' C21' 1.491(5)
C2' C1' 1.513(5)
C21' H21D 0.9800
C21' H21E 0.9800
C21' H21F 0.9800
C1' H1'1 0.9800
C1' H1'2 0.9800
C1' H1'3 0.9800
C5' C6' 1.495(5)
C6' C7' 1.521(5)
C6' C22' 1.535(5)
C6' H6' 1.0000
C22' H22D 0.9800
C22' H22E 0.9800
C22' H22F 0.9800
C7' C8' 1.538(5)
C7' H7' 1.0000
C23' H23D 0.9800
C23' H23E 0.9800
C23' H23F 0.9800
C8' H8'1 0.9900
C8' H8'2 0.9900
C24' H24D 0.9800
C24' H24E 0.9800
C24' H24F 0.9800

loop_
_geom_hbond_atom_site_label_D
_geom_hbond_atom_site_label_H
_geom_hbond_atom_site_label_A
_geom_hbond_distance_DH
_geom_hbond_distance_HA
_geom_hbond_distance_DA
_geom_hbond_angle_DHA
_geom_hbond_site_symmetry_A
O18 H18 O17' 0.84 1.79 2.622(4) 172.1 1_646
O18' H18' O17 0.84 1.83 2.663(3) 174.0 1_464

loop_
_geom_torsion_atom_site_label_1
_geom_torsion_atom_site_label_2
_geom_torsion_atom_site_label_3
_geom_torsion_atom_site_label_4
_geom_torsion
C9 C8 C7 C6 -162.0(3)
C9 C8 C7 C11 -36.5(4)
C8 C7 C6 C5 169.3(3)
C11 C7 C6 C5 48.9(4)
C8 C7 C6 C22 -65.4(4)
C11 C7 C6 C22 174.2(3)
C7 C6 C5 C13 -18.6(5)
C22 C6 C5 C13 -143.1(3)
C7 C6 C5 C4 155.1(3)
C22 C6 C5 C4 30.6(5)
C4 C5 C13 C12 -175.4(3)
C6 C5 C13 C12 -0.8(5)
C4 C5 C13 C14 -1.8(4)
C6 C5 C13 C14 172.8(3)
C4 O4 C14 C13 -17.3(3)
C4 O4 C14 C24 101.1(3)
C4 O4 C14 C15 -139.3(3)
C5 C13 C14 O4 11.7(4)
C12 C13 C14 O4 -174.9(3)
C5 C13 C14 C24 -106.0(3)
C12 C13 C14 C24 67.4(4)
C5 C13 C14 C15 127.8(3)
C12 C13 C14 C15 -58.8(5)
O4 C14 C15 C16 56.2(4)
C13 C14 C15 C16 -57.4(4)
C24 C14 C15 C16 175.8(3)
C14 C15 C16 C17 -173.4(3)
C15 C16 C17 O17 68.1(5)
C15 C16 C17 O18 -110.3(4)
C14 O4 C4 C5 16.6(3)
C14 O4 C4 C3 142.6(3)
C13 C5 C4 O4 -8.9(3)
C6 C5 C4 O4 176.6(3)
C13 C5 C4 C3 -130.4(3)
C6 C5 C4 C3 55.1(4)
O4 C4 C3 C2 68.9(4)
C5 C4 C3 C2 -172.6(3)
C4 C3 C2 C1 -178.2(3)
C4 C3 C2 C21 1.2(5)
C5 C13 C12 O12 169.1(3)
C14 C13 C12 O12 -3.5(5)
C5 C13 C12 C11 -10.1(5)
C14 C13 C12 C11 177.3(3)
O12 C12 C11 C10 -20.7(5)
C13 C12 C11 C10 158.5(3)
O12 C12 C11 C7 -140.0(3)
C13 C12 C11 C7 39.2(4)
C8 C7 C11 C12 169.0(3)
C6 C7 C11 C12 -61.1(4)
C8 C7 C11 C10 41.8(3)
C6 C7 C11 C10 171.7(3)
C7 C8 C9 C10 18.1(4)
C12 C11 C10 C23 83.3(4)
C7 C11 C10 C23 -154.7(3)
C12 C11 C10 C9 -152.3(3)
C7 C11 C10 C9 -30.3(4)
C8 C9 C10 C23 132.7(3)
C8 C9 C10 C11 7.6(4)
O17' C17' C16' C15' -6.5(5)
O18' C17' C16' C15' 173.9(3)
C17' C16' C15' C14' -174.9(3)
C4' O4' C14' C13' -6.6(3)
C4' O4' C14' C24' 112.5(3)
C4' O4' C14' C15' -128.9(3)
C16' C15' C14' O4' 57.5(3)
C16' C15' C14' C13' -57.1(4)
C16' C15' C14' C24' 176.6(3)
O4' C14' C13' C5' 5.6(4)
C24' C14' C13' C5' -112.1(3)
C15' C14' C13' C5' 123.1(3)
O4' C14' C13' C12' -179.4(3)
C24' C14' C13' C12' 62.9(4)
C15' C14' C13' C12' -62.0(4)
C5' C13' C12' O12' 172.6(3)
C14' C13' C12' O12' -1.8(5)
C5' C13' C12' C11' -8.2(5)
C14' C13' C12' C11' 177.5(3)
O12' C12' C11' C7' -144.8(3)
C13' C12' C11' C7' 35.9(4)
O12' C12' C11' C10' -24.9(5)
C13' C12' C11' C10' 155.9(3)
C12' C11' C10' C23' 78.1(4)
C7' C11' C10' C23' -158.0(3)
C12' C11' C10' C9' -157.2(3)
C7' C11' C10' C9' -33.2(4)
C23' C10' C9' C8' 134.8(4)
C11' C10' C9' C8' 9.5(4)
C14' O4' C4' C3' 128.0(3)
C14' O4' C4' C5' 5.2(3)
O4' C4' C3' C2' 106.4(4)
C5' C4' C3' C2' -137.1(4)
C4' C3' C2' C21' -2.1(6)
C4' C3' C2' C1' 179.1(3)
C12' C13' C5' C6' 0.5(5)
C14' C13' C5' C6' 175.6(3)
C12' C13' C5' C4' -177.7(3)
C14' C13' C5' C4' -2.6(4)
O4' C4' C5' C13' -1.5(4)
C3' C4' C5' C13' -121.6(3)
O4' C4' C5' C6' -179.7(3)
C3' C4' C5' C6' 60.2(4)
C13' C5' C6' C7' -20.7(5)
C4' C5' C6' C7' 157.2(3)
C13' C5' C6' C22' -145.0(4)
C4' C5' C6' C22' 32.9(5)
C5' C6' C7' C11' 48.8(4)
C22' C6' C7' C11' 173.3(3)
C5' C6' C7' C8' 168.1(3)
C22' C6' C7' C8' -67.4(4)
C12' C11' C7' C6' -59.3(4)
C10' C11' C7' C6' 173.1(3)
C12' C11' C7' C8' 172.3(3)
C10' C11' C7' C8' 44.7(3)
C10' C9' C8' C7' 17.6(4)
C6' C7' C8' C9' -162.8(3)
C11' C7' C8' C9' -37.8(4)
